data_4322917
loop_
_publ_author_name
'Dieter Sellmann'
'Torsten Gottschalk-Gaudig'
'Frank W. Heinemann'

_publ_contact_author
;                                                                               
        Prof. Dr. D. Sellmann      
        Institut f\"ur Anorganische Chemie II                                   
        Universit\"at Erlangen-N\"urnberg                                       
        Egerlandstr. 1                                                          
        D-91058 Erlangen                                                        
        Bundesrepublik Deutschland                                              
;
_publ_contact_author_email SELLMANN@ANORGANIK.CHEMIE.UNI-ERLANGEN.DE
_publ_contact_author_fax '049 9131 85-7367'
_publ_contact_author_phone '049 9131 85-7360'
_publ_section_title
;
 Transition Metal Complexes with Sulfur Ligands. 130.1 Synthesis,
 Structure, and Reactivity of the Sulfur-Rich Ruthenium Hydride Complexes
 [Ru(H)(PR~3~)('S~4~')]^-^ and the \h2-H2 Complex
 [Ru(H~2~)(PCy~3~)('S~4~')] (R = Ph, ^i^Pr, Cy; 'S~4~'2- =
 1,2-Bis((2-mercaptophenyl)thio)ethane(2-))
;
_journal_name_full 'Inorganic Chemistry'
_journal_page_first 3982
_journal_page_last 3988
_journal_paper_doi 10.1021/ic971068r
_journal_volume 37
_journal_year 1998
_chemical_formula_sum 'C44 H74 Li O3 P Ru S4'
_chemical_formula_weight 918.25
_chemical_name_systematic
; 
 ? 
;
_space_group_IT_number 2
_symmetry_cell_setting triclinic
_symmetry_space_group_name_Hall '-P 1'
_symmetry_space_group_name_H-M 'P -1'
_atom_sites_solution_hydrogens difmap
_atom_sites_solution_primary direct
_atom_sites_solution_secondary difmap
_audit_creation_method SHELXL
_cell_angle_alpha 88.960(10)
_cell_angle_beta 83.480(10)
_cell_angle_gamma 62.160(10)
_cell_formula_units_Z 2
_cell_length_a 12.6420(10)
_cell_length_b 13.229(3)
_cell_length_c 15.695(2)
_cell_measurement_reflns_used 39
_cell_measurement_temperature 153(2)
_cell_measurement_theta_max 12.0
_cell_measurement_theta_min 4.9
_cell_volume 2304.2(7)
_computing_cell_refinement 'XSCAnS 2.10b (Siemens An. X-Ray Instr., 1994)'
_computing_data_collection 'XSCAnS 2.10b (Siemens An. X-Ray Instr., 1994)'
_computing_data_reduction 'XSCAnS 2.10b (Siemens An. X-Ray Instr., 1994)'
_computing_molecular_graphics 'SHELXTL 5.03 (Siemens An. X-Ray Instr., 1995)'
_computing_publication_material 'SHELXTL 5.03 (Siemens An. X-Ray Instr., 1995)'
_computing_structure_refinement 'SHELXTL 5.03 (Siemens An. X-Ray Instr., 1995)'
_computing_structure_solution 'SHELXTL 5.03 (Siemens An. X-Ray Instr., 1995)'
_diffrn_ambient_temperature 153(2)
_diffrn_measurement_device 'Siemens P4'
_diffrn_measurement_method 'profile data from \w-scans'
_diffrn_radiation_monochromator graphite
_diffrn_radiation_source 'fine-focus sealed tube'
_diffrn_radiation_type MoK\a
_diffrn_radiation_wavelength 0.71073
_diffrn_reflns_av_R_equivalents 0.0600
_diffrn_reflns_av_sigmaI/netI 0.1251
_diffrn_reflns_limit_h_max 16
_diffrn_reflns_limit_h_min -1
_diffrn_reflns_limit_k_max 17
_diffrn_reflns_limit_k_min -15
_diffrn_reflns_limit_l_max 20
_diffrn_reflns_limit_l_min -20
_diffrn_reflns_number 12527
_diffrn_reflns_theta_max 28.00
_diffrn_reflns_theta_min 2.14
_diffrn_standards_decay_% 5.56
_diffrn_standards_interval_count 100
_diffrn_standards_number 3
_exptl_absorpt_coefficient_mu 0.593
_exptl_crystal_colour yellow
_exptl_crystal_density_diffrn 1.323
_exptl_crystal_description plate
_exptl_crystal_F_000 976
_exptl_crystal_size_max 0.40
_exptl_crystal_size_mid 0.40
_exptl_crystal_size_min 0.20
_refine_diff_density_max 1.555
_refine_diff_density_min -2.286
_refine_diff_density_rms 0.116
_refine_ls_extinction_method none
_refine_ls_goodness_of_fit_all 0.843
_refine_ls_goodness_of_fit_obs 0.996
_refine_ls_hydrogen_treatment mixed
_refine_ls_matrix_type full
_refine_ls_number_parameters 765
_refine_ls_number_reflns 11039
_refine_ls_number_restraints 0
_refine_ls_restrained_S_all 0.843
_refine_ls_restrained_S_obs 0.996
_refine_ls_R_factor_all 0.0927
_refine_ls_R_factor_obs 0.0481
_refine_ls_shift/esd_max -3.223
_refine_ls_shift/esd_mean 0.040
_refine_ls_structure_factor_coef Fsqd
_refine_ls_weighting_details 'w=1/[\s^2^(Fo^2^)+(0.0586P)^2^+0.0000P] where P=(Fo^2^+2Fc^2^)/3'
_refine_ls_weighting_scheme calc
_refine_ls_wR_factor_all 0.1249
_refine_ls_wR_factor_obs 0.1094
_reflns_number_observed 6380
_reflns_number_total 11039
_reflns_observed_criterion >2sigma(I)
_cod_data_source_file ic971068r_1.cif
_cod_data_source_block tg9704
_cod_depositor_comments
;
The following automatic conversions were performed:

'_refine_ls_weighting_scheme' value 'calc
w=1/[\s^2^(Fo^2^)+(0.0586P)^2^+0.0000P] where P=(Fo^2^+2Fc^2^)/3' was
changed to 'calc'. New tag '_refine_ls_weighting_details' was
created. The value of the new tag was set to
'w=1/[\s^2^(Fo^2^)+(0.0586P)^2^+0.0000P] where P=(Fo^2^+2Fc^2^)/3'.

Automatic conversion script
Id: cif_fix_values 3143 2015-03-26 13:38:13Z robertas 
;
_cod_original_cell_volume 2304.2(6)
_cod_database_code 4322917

loop_
_symmetry_equiv_pos_as_xyz
'x, y, z'
'-x, -y, -z'

loop_
_atom_site_aniso_label
_atom_site_aniso_U_11
_atom_site_aniso_U_22
_atom_site_aniso_U_33
_atom_site_aniso_U_23
_atom_site_aniso_U_13
_atom_site_aniso_U_12
Ru1 0.0136(2) 0.0220(2) 0.0147(2) 0.00223(13) -0.00044(12) -0.00868(14)
S1 0.0202(5) 0.0234(6) 0.0267(6) 0.0035(5) 0.0039(4) -0.0083(5)
S2 0.0160(5) 0.0288(6) 0.0168(5) 0.0034(4) 0.0001(4) -0.0111(5)
S3 0.0148(5) 0.0274(6) 0.0184(5) 0.0023(4) -0.0021(4) -0.0095(4)
S4 0.0150(5) 0.0243(6) 0.0201(5) 0.0022(4) -0.0024(4) -0.0086(4)
P1 0.0133(5) 0.0246(6) 0.0150(5) 0.0034(4) -0.0012(4) -0.0097(5)
C10 0.022(2) 0.032(3) 0.026(2) 0.008(2) -0.006(2) -0.015(2)
C11 0.028(3) 0.029(3) 0.037(3) 0.006(2) -0.007(2) -0.014(2)
C12 0.038(3) 0.028(3) 0.048(3) 0.016(2) -0.016(2) -0.020(2)
C13 0.052(3) 0.041(3) 0.032(3) 0.015(2) -0.009(2) -0.035(3)
C14 0.034(3) 0.036(3) 0.025(2) 0.009(2) -0.005(2) -0.024(2)
C15 0.022(2) 0.027(2) 0.025(2) 0.009(2) -0.008(2) -0.016(2)
C16 0.024(2) 0.034(3) 0.017(2) 0.006(2) 0.002(2) -0.013(2)
C20 0.019(2) 0.024(2) 0.019(2) 0.001(2) 0.003(2) -0.014(2)
C21 0.025(2) 0.025(2) 0.025(2) 0.001(2) 0.001(2) -0.013(2)
C22 0.032(3) 0.035(3) 0.025(2) -0.002(2) 0.007(2) -0.020(2)
C23 0.035(3) 0.042(3) 0.018(2) -0.004(2) 0.001(2) -0.026(2)
C24 0.025(2) 0.034(3) 0.018(2) 0.002(2) -0.002(2) -0.019(2)
C25 0.016(2) 0.031(2) 0.019(2) 0.001(2) 0.004(2) -0.011(2)
C26 0.022(2) 0.034(3) 0.017(2) 0.004(2) -0.004(2) -0.011(2)
C30 0.017(2) 0.027(2) 0.014(2) 0.004(2) -0.001(2) -0.011(2)
C31 0.021(2) 0.027(2) 0.019(2) 0.004(2) -0.003(2) -0.012(2)
C32 0.032(3) 0.038(3) 0.019(2) -0.001(2) -0.001(2) -0.023(2)
C33 0.029(3) 0.040(3) 0.029(3) 0.004(2) -0.012(2) -0.021(2)
C34 0.025(2) 0.039(3) 0.026(2) 0.011(2) -0.011(2) -0.018(2)
C35 0.020(2) 0.030(3) 0.022(2) 0.007(2) -0.008(2) -0.013(2)
C40 0.013(2) 0.026(2) 0.020(2) 0.002(2) -0.001(2) -0.008(2)
C41 0.019(2) 0.026(2) 0.023(2) 0.001(2) 0.001(2) -0.010(2)
C42 0.028(2) 0.033(3) 0.028(2) -0.006(2) 0.009(2) -0.014(2)
C43 0.016(2) 0.031(3) 0.039(3) -0.005(2) 0.005(2) -0.002(2)
C44 0.020(2) 0.024(2) 0.035(3) 0.001(2) -0.004(2) -0.004(2)
C45 0.018(2) 0.028(2) 0.024(2) 0.006(2) -0.002(2) -0.010(2)
C50 0.017(2) 0.026(2) 0.018(2) 0.003(2) 0.002(2) -0.011(2)
C51 0.018(2) 0.032(3) 0.021(2) 0.005(2) -0.002(2) -0.016(2)
C52 0.024(2) 0.033(3) 0.022(2) -0.003(2) -0.002(2) -0.014(2)
C53 0.035(3) 0.035(3) 0.032(3) 0.006(2) -0.005(2) -0.024(2)
C54 0.037(3) 0.029(3) 0.032(3) 0.010(2) -0.009(2) -0.017(2)
C55 0.025(2) 0.026(2) 0.018(2) 0.004(2) -0.002(2) -0.015(2)
Li1 0.025(4) 0.034(4) 0.031(4) 0.000(3) -0.001(3) -0.018(4)
O1 0.027(2) 0.036(2) 0.031(2) -0.0118(15) 0.0088(14) -0.017(2)
C61 0.033(3) 0.035(3) 0.034(3) -0.001(2) -0.001(2) -0.015(2)
C62 0.054(3) 0.036(3) 0.027(3) -0.005(2) -0.006(2) -0.024(3)
C63 0.049(3) 0.034(3) 0.029(3) -0.004(2) 0.011(2) -0.017(3)
C64 0.036(3) 0.033(3) 0.037(3) -0.007(2) 0.007(2) -0.015(2)
O2 0.045(2) 0.039(2) 0.033(2) -0.006(2) 0.011(2) -0.028(2)
C71 0.042(3) 0.075(4) 0.035(3) -0.015(3) 0.010(2) -0.041(3)
C72 0.030(3) 0.052(4) 0.058(4) -0.019(3) 0.001(3) -0.011(3)
C73 0.167(8) 0.069(5) 0.029(3) 0.008(3) -0.006(4) -0.088(6)
C74 0.523(28) 0.044(5) 0.042(5) 0.001(4) 0.065(9) -0.060(10)
O3 0.069(3) 0.071(3) 0.041(2) 0.017(2) -0.005(2) -0.034(3)
C81 0.058(4) 0.045(4) 0.058(4) 0.006(4) -0.012(4) 0.005(3)
C82 0.049(4) 0.039(4) 0.115(7) -0.002(4) -0.018(5) -0.006(3)
C83 0.074(6) 0.087(6) 0.051(4) 0.018(4) -0.007(4) -0.033(5)
C84 0.110(8) 0.100(7) 0.060(5) 0.017(5) -0.021(5) -0.074(7)

loop_
_atom_site_label
_atom_site_type_symbol
_atom_site_fract_x
_atom_site_fract_y
_atom_site_fract_z
_atom_site_U_iso_or_equiv
_atom_site_thermal_displace_type
_atom_site_occupancy
_atom_site_calc_flag
_atom_site_refinement_flags
_atom_site_disorder_group
Ru1 Ru 0.23259(3) -0.39628(3) 0.17608(2) 0.01676(9) Uani 1 d . .
S1 S 0.10200(10) -0.19273(10) 0.18901(7) 0.0248(2) Uani 1 d . .
S2 S 0.34894(9) -0.35493(10) 0.06706(6) 0.0205(2) Uani 1 d . .
S3 S 0.14063(9) -0.43118(9) 0.06454(6) 0.0203(2) Uani 1 d . .
S4 S 0.37922(9) -0.59281(9) 0.15722(7) 0.0200(2) Uani 1 d . .
P1 P 0.12307(9) -0.43660(10) 0.28870(7) 0.0174(2) Uani 1 d . .
C10 C 0.1568(4) -0.1379(4) 0.1006(3) 0.0255(10) Uani 1 d . .
C11 C 0.0947(4) -0.0217(4) 0.0844(3) 0.0310(11) Uani 1 d . .
C12 C 0.1352(5) 0.0241(4) 0.0164(3) 0.0355(12) Uani 1 d . .
C13 C 0.2404(5) -0.0445(5) -0.0368(3) 0.0362(12) Uani 1 d . .
C14 C 0.3036(5) -0.1602(4) -0.0221(3) 0.0290(10) Uani 1 d . .
C15 C 0.2612(4) -0.2060(4) 0.0471(3) 0.0227(9) Uani 1 d . .
C16 C 0.3312(4) -0.4160(4) -0.0300(3) 0.0256(10) Uani 1 d . .
C20 C 0.3236(4) -0.6503(4) 0.0855(3) 0.0198(8) Uani 1 d . .
C21 C 0.3785(4) -0.7695(4) 0.0685(3) 0.0250(9) Uani 1 d . .
C22 C 0.3348(4) -0.8182(4) 0.0137(3) 0.0296(10) Uani 1 d . .
C23 C 0.2346(4) -0.7497(4) -0.0275(3) 0.0286(10) Uani 1 d . .
C24 C 0.1788(4) -0.6327(4) -0.0122(3) 0.0235(9) Uani 1 d . .
C25 C 0.2214(4) -0.5827(4) 0.0436(3) 0.0224(9) Uani 1 d . .
C26 C 0.2008(4) -0.3869(4) -0.0332(3) 0.0246(10) Uani 1 d . .
C30 C 0.1807(4) -0.4512(4) 0.3951(2) 0.0191(8) Uani 1 d . .
C31 C 0.1615(4) -0.3398(4) 0.4355(3) 0.0224(9) Uani 1 d . .
C32 C 0.2103(4) -0.3566(4) 0.5222(3) 0.0275(10) Uani 1 d . .
C33 C 0.3422(4) -0.4470(4) 0.5158(3) 0.0299(11) Uani 1 d . .
C34 C 0.3606(4) -0.5594(4) 0.4772(3) 0.0282(10) Uani 1 d . .
C35 C 0.3138(4) -0.5415(4) 0.3896(3) 0.0231(9) Uani 1 d . .
C40 C -0.0354(4) -0.3226(4) 0.3167(3) 0.0201(9) Uani 1 d . .
C41 C -0.1074(4) -0.3418(4) 0.3951(3) 0.0232(9) Uani 1 d . .
C42 C -0.2254(4) -0.2336(4) 0.4209(3) 0.0308(11) Uani 1 d . .
C43 C -0.3012(4) -0.1925(5) 0.3462(3) 0.0326(11) Uani 1 d . .
C44 C -0.2295(4) -0.1747(4) 0.2674(3) 0.0286(10) Uani 1 d . .
C45 C -0.1128(4) -0.2838(4) 0.2415(3) 0.0240(9) Uani 1 d . .
C50 C 0.1180(4) -0.5756(4) 0.2768(3) 0.0205(9) Uani 1 d . .
C51 C 0.0282(4) -0.5711(4) 0.2169(3) 0.0224(9) Uani 1 d . .
C52 C 0.0519(4) -0.6906(4) 0.1915(3) 0.0262(10) Uani 1 d . .
C53 C 0.0414(5) -0.7560(5) 0.2712(3) 0.0312(11) Uani 1 d . .
C54 C 0.1219(5) -0.7560(4) 0.3356(3) 0.0313(11) Uani 1 d . .
C55 C 0.1048(4) -0.6372(4) 0.3577(3) 0.0218(9) Uani 1 d . .
Li1 Li 0.2895(7) -0.2355(7) 0.2521(5) 0.029(2) Uani 1 d . .
O1 O 0.2556(3) -0.1475(3) 0.3587(2) 0.0314(8) Uani 1 d . .
C61 C 0.3415(5) -0.1545(5) 0.4146(3) 0.0342(11) Uani 1 d . .
C62 C 0.2823(5) -0.0421(5) 0.4642(3) 0.0376(12) Uani 1 d . .
C63 C 0.1519(5) -0.0154(5) 0.4756(3) 0.0397(13) Uani 1 d . .
C64 C 0.1367(5) -0.0574(5) 0.3906(3) 0.0366(12) Uani 1 d . .
O2 O 0.4339(3) -0.2188(3) 0.2049(2) 0.0373(8) Uani 1 d . .
C71 C 0.5535(5) -0.3061(6) 0.1813(4) 0.0460(15) Uani 1 d . .
C72 C 0.5746(5) -0.4069(6) 0.2336(4) 0.050(2) Uani 1 d . .
C73 C 0.4125(9) -0.1123(6) 0.1643(4) 0.076(3) Uani 1 d . .
C74 C 0.3946(18) -0.0288(8) 0.2070(6) 0.240(11) Uani 1 d . .
O3 O 0.3298(4) -0.1356(4) 0.6619(3) 0.0605(12) Uani 1 d . .
C81 C 0.4340(7) -0.1504(7) 0.6959(5) 0.065(2) Uani 1 d . .
C82 C 0.5209(7) -0.1415(7) 0.6259(7) 0.073(2) Uani 1 d . .
C83 C 0.2339(8) -0.1376(8) 0.7233(5) 0.073(2) Uani 1 d . .
C84 C 0.2645(10) -0.2531(9) 0.7519(6) 0.079(3) Uani 1 d . .
H1 H 0.3060(46) -0.3811(45) 0.2477(32) 0.049(16) Uiso 1 d . .
H11 H 0.0269(37) 0.0252(35) 0.1239(25) 0.011(10) Uiso 1 d . .
H12 H 0.0898(45) 0.1024(46) 0.0057(31) 0.042(15) Uiso 1 d . .
H13 H 0.2566(52) -0.0126(50) -0.0800(36) 0.055(18) Uiso 1 d . .
H14 H 0.3814(38) -0.2101(35) -0.0561(26) 0.015(11) Uiso 1 d . .
H16A H 0.3608(47) -0.3890(46) -0.0755(34) 0.045(16) Uiso 1 d . .
H16B H 0.3815(37) -0.4970(38) -0.0240(25) 0.015(11) Uiso 1 d . .
H21 H 0.4480(46) -0.8118(43) 0.0966(31) 0.035(14) Uiso 1 d . .
H22 H 0.3692(51) -0.9006(50) 0.0066(35) 0.057(18) Uiso 1 d . .
H23 H 0.1999(39) -0.7750(37) -0.0643(27) 0.020(11) Uiso 1 d . .
H24 H 0.1072(45) -0.5848(42) -0.0406(30) 0.037(14) Uiso 1 d . .
H26A H 0.1913(40) -0.4256(39) -0.0868(29) 0.026(12) Uiso 1 d . .
H26B H 0.1468(41) -0.3082(40) -0.0354(27) 0.023(12) Uiso 1 d . .
H30 H 0.1388(42) -0.4786(40) 0.4363(29) 0.030(13) Uiso 1 d . .
H31A H 0.0782(40) -0.2862(36) 0.4410(26) 0.016(11) Uiso 1 d . .
H31B H 0.1901(41) -0.3087(39) 0.4043(28) 0.020(12) Uiso 1 d . .
H32A H 0.1922(41) -0.2847(42) 0.5457(29) 0.026(13) Uiso 1 d . .
H32B H 0.1638(48) -0.3839(46) 0.5693(34) 0.048(16) Uiso 1 d . .
H33A H 0.3668(40) -0.4573(38) 0.5720(29) 0.025(12) Uiso 1 d . .
H33B H 0.3919(46) -0.4270(44) 0.4836(32) 0.037(15) Uiso 1 d . .
H34A H 0.3250(48) -0.5880(45) 0.5147(33) 0.041(16) Uiso 1 d . .
H34B H 0.4445(44) -0.6166(40) 0.4734(29) 0.028(13) Uiso 1 d . .
H35A H 0.3225(40) -0.6112(41) 0.3664(28) 0.025(13) Uiso 1 d . .
H35B H 0.3495(40) -0.5159(38) 0.3520(28) 0.020(12) Uiso 1 d . .
H40 H -0.0197(39) -0.2530(38) 0.3325(27) 0.022(12) Uiso 1 d . .
H41A H -0.0577(37) -0.3668(35) 0.4419(26) 0.016(11) Uiso 1 d . .
H41B H -0.1329(40) -0.3949(39) 0.3848(28) 0.024(12) Uiso 1 d . .
H42A H -0.2713(40) -0.2499(38) 0.4661(28) 0.023(12) Uiso 1 d . .
H42B H -0.2050(42) -0.1723(42) 0.4352(29) 0.030(13) Uiso 1 d . .
H43A H -0.3202(43) -0.2587(43) 0.3319(30) 0.034(14) Uiso 1 d . .
H43B H -0.3687(48) -0.1343(45) 0.3611(32) 0.037(15) Uiso 1 d . .
H44A H -0.2805(37) -0.1573(35) 0.2177(26) 0.016(11) Uiso 1 d . .
H44B H -0.2017(47) -0.1173(47) 0.2833(33) 0.045(16) Uiso 1 d . .
H45A H -0.1413(42) -0.3343(40) 0.2300(29) 0.026(13) Uiso 1 d . .
H45B H -0.0616(41) -0.2783(39) 0.1926(29) 0.027(13) Uiso 1 d . .
H50 H 0.1899(34) -0.6173(31) 0.2466(23) 0.007(9) Uiso 1 d . .
H51A H 0.0328(39) -0.5282(38) 0.1664(28) 0.025(12) Uiso 1 d . .
H51B H -0.0548(38) -0.5256(35) 0.2460(25) 0.013(10) Uiso 1 d . .
H52A H 0.1239(40) -0.7327(37) 0.1600(27) 0.016(11) Uiso 1 d . .
H52B H -0.0034(40) -0.6882(37) 0.1563(27) 0.020(11) Uiso 1 d . .
H53A H -0.0471(46) -0.7224(42) 0.2980(30) 0.035(14) Uiso 1 d . .
H53B H 0.0536(48) -0.8393(49) 0.2559(34) 0.050(16) Uiso 1 d . .
H54A H 0.2045(48) -0.8003(44) 0.3111(32) 0.040(15) Uiso 1 d . .
H54B H 0.1060(43) -0.7950(42) 0.3890(31) 0.036(14) Uiso 1 d . .
H55A H 0.1544(36) -0.6454(34) 0.3997(25) 0.012(10) Uiso 1 d . .
H55B H 0.0221(40) -0.5920(37) 0.3912(26) 0.020(11) Uiso 1 d . .
H61A H 0.3554(55) -0.2221(54) 0.4534(39) 0.068(20) Uiso 1 d . .
H61B H 0.4150(41) -0.1686(38) 0.3741(28) 0.024(12) Uiso 1 d . .
H62A H 0.2906(46) 0.0217(47) 0.4341(33) 0.043(15) Uiso 1 d . .
H62B H 0.3195(45) -0.0508(42) 0.5164(32) 0.035(14) Uiso 1 d . .
H63A H 0.1405(61) -0.0682(61) 0.5176(43) 0.085(23) Uiso 1 d . .
H63B H 0.0946(46) 0.0607(47) 0.4899(31) 0.036(14) Uiso 1 d . .
H64A H 0.0763(42) -0.0895(40) 0.3925(28) 0.027(13) Uiso 1 d . .
H64B H 0.1156(38) 0.0059(38) 0.3458(27) 0.019(11) Uiso 1 d . .
H71B H 0.5612(40) -0.3211(39) 0.1145(29) 0.025(12) Uiso 1 d . .
H71C H 0.6134(50) -0.2713(47) 0.1880(34) 0.050(16) Uiso 1 d . .
H72A H 0.5636(42) -0.3901(41) 0.2933(32) 0.028(13) Uiso 1 d . .
H72B H 0.5278(53) -0.4582(51) 0.2214(36) 0.060(18) Uiso 1 d . .
H72C H 0.6593(55) -0.4609(50) 0.2200(35) 0.052(17) Uiso 1 d . .
H73A H 0.4229 -0.1269 0.0882 0.168(30) Uiso 1 d . .
H73B H 0.3029 -0.0843 0.1732 0.168(30) Uiso 1 d . .
H74A H 0.3179 -0.0008 0.2426 0.154(25) Uiso 1 d . .
H74B H 0.3916 0.0312 0.1702 0.154(25) Uiso 1 d . .
H74C H 0.4573 -0.0486 0.2435 0.154(25) Uiso 1 d . .
H81A H 0.4668(61) -0.2228(61) 0.7176(42) 0.072(22) Uiso 1 d . .
H81B H 0.4189(70) -0.1065(67) 0.7488(50) 0.097(28) Uiso 1 d . .
H82A H 0.5811(75) -0.1519(69) 0.6618(51) 0.104(30) Uiso 1 d . .
H82B H 0.5382(66) -0.1997(67) 0.5699(48) 0.098(27) Uiso 1 d . .
H82C H 0.4812(63) -0.0613(64) 0.6067(42) 0.080(23) Uiso 1 d . .
H83A H 0.1594(64) -0.1064(60) 0.7001(43) 0.074(23) Uiso 1 d . .
H83B H 0.2509(79) -0.1076(75) 0.7754(58) 0.122(34) Uiso 1 d . .
H84A H 0.3657(84) -0.2749(74) 0.7699(54) 0.127(32) Uiso 1 d . .
H84B H 0.3094(94) -0.3125(88) 0.7029(66) 0.155(45) Uiso 1 d . .
H84C H 0.1975(62) -0.2510(59) 0.7893(43) 0.073(23) Uiso 1 d . .

loop_
_atom_type_symbol
_atom_type_description
_atom_type_scat_dispersion_real
_atom_type_scat_dispersion_imag
_atom_type_scat_source
C C 0.0033 0.0016 'International Tables Vol C Tables 4.2.6.8 and 6.1.1.4'
H H 0.0000 0.0000 'International Tables Vol C Tables 4.2.6.8 and 6.1.1.4'
Li Li -0.0003 0.0001 'International Tables Vol C Tables 4.2.6.8 and 6.1.1.4'
O O 0.0106 0.0060 'International Tables Vol C Tables 4.2.6.8 and 6.1.1.4'
P P 0.1023 0.0942 'International Tables Vol C Tables 4.2.6.8 and 6.1.1.4'
S S 0.1246 0.1234 'International Tables Vol C Tables 4.2.6.8 and 6.1.1.4'
Ru Ru -1.2594 0.8363 'International Tables Vol C Tables 4.2.6.8 and 6.1.1.4'

loop_
_geom_angle_atom_site_label_1
_geom_angle_atom_site_label_2
_geom_angle_atom_site_label_3
_geom_angle
_geom_angle_site_symmetry_1
_geom_angle_site_symmetry_3
_geom_angle_publ_flag
P1 Ru1 S2 177.26(4) . . ?
P1 Ru1 S3 96.30(4) . . ?
S2 Ru1 S3 86.41(4) . . ?
P1 Ru1 S4 91.51(4) . . ?
S2 Ru1 S4 88.30(4) . . ?
S3 Ru1 S4 86.64(4) . . ?
P1 Ru1 S1 94.09(4) . . ?
S2 Ru1 S1 85.97(4) . . ?
S3 Ru1 S1 95.73(4) . . ?
S4 Ru1 S1 173.64(4) . . ?
P1 Ru1 Li1 103.5(2) . . ?
S2 Ru1 Li1 74.2(2) . . ?
S3 Ru1 Li1 145.6(2) . . ?
S4 Ru1 Li1 120.1(2) . . ?
S1 Ru1 Li1 55.5(2) . . ?
P1 Ru1 H1 86.3(18) . . ?
S2 Ru1 H1 90.9(18) . . ?
S3 Ru1 H1 175.0(18) . . ?
S4 Ru1 H1 89.0(19) . . ?
S1 Ru1 H1 88.3(19) . . ?
Li1 Ru1 H1 36.6(19) . . ?
C10 S1 Ru1 104.2(2) . . ?
C10 S1 Li1 87.3(2) . . ?
Ru1 S1 Li1 71.5(2) . . ?
C15 S2 C16 98.8(2) . . ?
C15 S2 Ru1 105.80(14) . . ?
C16 S2 Ru1 103.80(15) . . ?
C25 S3 C26 98.4(2) . . ?
C25 S3 Ru1 104.84(14) . . ?
C26 S3 Ru1 104.51(15) . . ?
C20 S4 Ru1 104.54(15) . . ?
C40 P1 C30 100.3(2) . . ?
C40 P1 C50 107.1(2) . . ?
C30 P1 C50 101.6(2) . . ?
C40 P1 Ru1 115.09(14) . . ?
C30 P1 Ru1 115.16(13) . . ?
C50 P1 Ru1 115.73(14) . . ?
C15 C10 C11 118.2(4) . . ?
C15 C10 S1 122.4(3) . . ?
C11 C10 S1 119.4(4) . . ?
C12 C11 C10 121.0(5) . . ?
C12 C11 H11 121.4(25) . . ?
C10 C11 H11 117.5(25) . . ?
C11 C12 C13 120.6(5) . . ?
C11 C12 H12 119.2(31) . . ?
C13 C12 H12 120.2(31) . . ?
C14 C13 C12 119.5(5) . . ?
C14 C13 H13 124.3(41) . . ?
C12 C13 H13 115.8(40) . . ?
C13 C14 C15 119.4(5) . . ?
C13 C14 H14 121.4(24) . . ?
C15 C14 H14 119.0(24) . . ?
C10 C15 C14 121.4(4) . . ?
C10 C15 S2 120.4(3) . . ?
C14 C15 S2 118.2(4) . . ?
C26 C16 S2 111.1(3) . . ?
C26 C16 H16A 112.4(33) . . ?
S2 C16 H16A 107.2(34) . . ?
C26 C16 H16B 111.9(25) . . ?
S2 C16 H16B 102.1(24) . . ?
H16A C16 H16B 111.7(41) . . ?
C21 C20 C25 116.5(4) . . ?
C21 C20 S4 120.5(3) . . ?
C25 C20 S4 123.0(3) . . ?
C22 C21 C20 122.0(4) . . ?
C22 C21 H21 123.8(31) . . ?
C20 C21 H21 114.1(31) . . ?
C21 C22 C23 120.4(5) . . ?
C21 C22 H22 120.9(34) . . ?
C23 C22 H22 118.5(34) . . ?
C24 C23 C22 118.9(4) . . ?
C24 C23 H23 115.1(28) . . ?
C22 C23 H23 125.9(28) . . ?
C23 C24 C25 121.1(4) . . ?
C23 C24 H24 118.6(29) . . ?
C25 C24 H24 120.3(29) . . ?
C24 C25 C20 121.0(4) . . ?
C24 C25 S3 118.8(3) . . ?
C20 C25 S3 120.2(3) . . ?
C16 C26 S3 110.9(3) . . ?
C16 C26 H26A 111.1(25) . . ?
S3 C26 H26A 109.5(25) . . ?
C16 C26 H26B 115.4(28) . . ?
S3 C26 H26B 103.7(27) . . ?
H26A C26 H26B 105.8(35) . . ?
C31 C30 C35 110.7(4) . . ?
C31 C30 P1 114.4(3) . . ?
C35 C30 P1 111.0(3) . . ?
C31 C30 H30 104.5(28) . . ?
C35 C30 H30 105.3(28) . . ?
P1 C30 H30 110.4(27) . . ?
C30 C31 C32 112.2(4) . . ?
C30 C31 H31A 109.5(26) . . ?
C32 C31 H31A 110.9(25) . . ?
C30 C31 H31B 111.4(33) . . ?
C32 C31 H31B 110.4(33) . . ?
H31A C31 H31B 102.0(40) . . ?
C33 C32 C31 111.7(4) . . ?
C33 C32 H32A 115.9(29) . . ?
C31 C32 H32A 108.7(28) . . ?
C33 C32 H32B 106.0(29) . . ?
C31 C32 H32B 113.0(29) . . ?
H32A C32 H32B 101.2(39) . . ?
C34 C33 C32 111.3(4) . . ?
C34 C33 H33A 110.6(28) . . ?
C32 C33 H33A 108.3(27) . . ?
C34 C33 H33B 106.9(34) . . ?
C32 C33 H33B 113.6(33) . . ?
H33A C33 H33B 106.1(40) . . ?
C33 C34 C35 110.6(4) . . ?
C33 C34 H34A 107.7(35) . . ?
C35 C34 H34A 113.2(34) . . ?
C33 C34 H34B 110.9(28) . . ?
C35 C34 H34B 111.5(28) . . ?
H34A C34 H34B 102.7(43) . . ?
C34 C35 C30 111.8(4) . . ?
C34 C35 H35A 110.7(27) . . ?
C30 C35 H35A 108.8(27) . . ?
C34 C35 H35B 114.2(29) . . ?
C30 C35 H35B 103.8(29) . . ?
H35A C35 H35B 107.2(39) . . ?
C41 C40 C45 109.5(3) . . ?
C41 C40 P1 116.6(3) . . ?
C45 C40 P1 115.4(3) . . ?
C41 C40 H40 107.9(23) . . ?
C45 C40 H40 106.2(23) . . ?
P1 C40 H40 100.0(23) . . ?
C42 C41 C40 111.0(4) . . ?
C42 C41 H41A 111.4(24) . . ?
C40 C41 H41A 108.9(24) . . ?
C42 C41 H41B 102.8(28) . . ?
C40 C41 H41B 113.6(28) . . ?
H41A C41 H41B 109.0(37) . . ?
C41 C42 C43 111.2(4) . . ?
C41 C42 H42A 109.2(28) . . ?
C43 C42 H42A 107.3(27) . . ?
C41 C42 H42B 107.7(27) . . ?
C43 C42 H42B 106.9(27) . . ?
H42A C42 H42B 114.6(38) . . ?
C42 C43 C44 110.8(4) . . ?
C42 C43 H43A 105.3(26) . . ?
C44 C43 H43A 108.8(27) . . ?
C42 C43 H43B 111.4(35) . . ?
C44 C43 H43B 113.6(35) . . ?
H43A C43 H43B 106.4(44) . . ?
C45 C44 C43 110.9(4) . . ?
C45 C44 H44A 107.0(23) . . ?
C43 C44 H44A 107.2(23) . . ?
C45 C44 H44B 104.2(30) . . ?
C43 C44 H44B 109.0(30) . . ?
H44A C44 H44B 118.5(38) . . ?
C44 C45 C40 110.3(4) . . ?
C44 C45 H45A 101.7(29) . . ?
C40 C45 H45A 111.6(29) . . ?
C44 C45 H45B 115.4(27) . . ?
C40 C45 H45B 106.4(27) . . ?
H45A C45 H45B 111.6(39) . . ?
C55 C50 C51 108.8(4) . . ?
C55 C50 P1 118.9(3) . . ?
C51 C50 P1 114.0(3) . . ?
C55 C50 H50 110.2(24) . . ?
C51 C50 H50 103.9(23) . . ?
P1 C50 H50 99.6(24) . . ?
C52 C51 C50 111.0(4) . . ?
C52 C51 H51A 111.2(26) . . ?
C50 C51 H51A 109.4(26) . . ?
C52 C51 H51B 111.2(24) . . ?
C50 C51 H51B 109.0(23) . . ?
H51A C51 H51B 104.9(34) . . ?
C51 C52 C53 110.7(4) . . ?
C51 C52 H52A 114.2(28) . . ?
C53 C52 H52A 109.4(27) . . ?
C51 C52 H52B 111.2(27) . . ?
C53 C52 H52B 107.4(27) . . ?
H52A C52 H52B 103.6(36) . . ?
C54 C53 C52 110.9(4) . . ?
C54 C53 H53A 111.7(27) . . ?
C52 C53 H53A 110.5(27) . . ?
C54 C53 H53B 113.3(29) . . ?
C52 C53 H53B 113.1(29) . . ?
H53A C53 H53B 96.6(39) . . ?
C53 C54 C55 113.6(4) . . ?
C53 C54 H54A 108.5(30) . . ?
C55 C54 H54A 106.6(31) . . ?
C53 C54 H54B 107.3(28) . . ?
C55 C54 H54B 111.8(28) . . ?
H54A C54 H54B 109.1(40) . . ?
C54 C55 C50 111.3(4) . . ?
C54 C55 H55A 107.2(25) . . ?
C50 C55 H55A 117.5(25) . . ?
C54 C55 H55B 108.3(25) . . ?
C50 C55 H55B 110.8(24) . . ?
H55A C55 H55B 101.0(32) . . ?
O1 Li1 O2 96.6(4) . . ?
O1 Li1 S1 111.7(4) . . ?
O2 Li1 S1 130.8(4) . . ?
O1 Li1 Ru1 140.6(4) . . ?
O2 Li1 Ru1 121.0(4) . . ?
S1 Li1 Ru1 53.0(2) . . ?
O1 Li1 H1 123.4(16) . . ?
O2 Li1 H1 116.1(16) . . ?
S1 Li1 H1 81.2(16) . . ?
Ru1 Li1 H1 31.4(16) . . ?
C61 O1 C64 109.6(4) . . ?
C61 O1 Li1 126.9(4) . . ?
C64 O1 Li1 123.4(4) . . ?
O1 C61 C62 105.1(4) . . ?
O1 C61 H61A 106.7(35) . . ?
C62 C61 H61A 112.3(35) . . ?
O1 C61 H61B 103.9(25) . . ?
C62 C61 H61B 115.1(27) . . ?
H61A C61 H61B 112.8(43) . . ?
C61 C62 C63 102.3(4) . . ?
C61 C62 H62A 115.1(30) . . ?
C63 C62 H62A 109.5(30) . . ?
C61 C62 H62B 109.1(30) . . ?
C63 C62 H62B 116.1(30) . . ?
H62A C62 H62B 105.2(41) . . ?
C62 C63 C64 103.0(4) . . ?
C62 C63 H63A 109.3(40) . . ?
C64 C63 H63A 103.2(40) . . ?
C62 C63 H63B 117.1(32) . . ?
C64 C63 H63B 112.5(31) . . ?
H63A C63 H63B 110.6(48) . . ?
O1 C64 C63 105.1(4) . . ?
O1 C64 H64A 108.6(26) . . ?
C63 C64 H64A 116.7(26) . . ?
O1 C64 H64B 105.7(24) . . ?
C63 C64 H64B 110.8(24) . . ?
H64A C64 H64B 109.2(35) . . ?
C71 O2 C73 111.4(5) . . ?
C71 O2 Li1 128.4(4) . . ?
C73 O2 Li1 117.3(5) . . ?
O2 C71 C72 108.7(4) . . ?
O2 C71 H71B 105.9(25) . . ?
C72 C71 H71B 114.8(26) . . ?
O2 C71 H71C 108.1(30) . . ?
C72 C71 H71C 114.7(30) . . ?
H71B C71 H71C 104.1(38) . . ?
C71 C72 H72A 112.9(30) . . ?
C71 C72 H72B 119.0(30) . . ?
H72A C72 H72B 108.6(43) . . ?
C71 C72 H72C 105.9(35) . . ?
H72A C72 H72C 105.6(43) . . ?
H72B C72 H72C 103.5(45) . . ?
C74 C73 O2 120.7(6) . . ?
C74 C73 H73A 130.3(7) . . ?
O2 C73 H73A 108.9(5) . . ?
C74 C73 H73B 91.5(12) . . ?
O2 C73 H73B 88.2(4) . . ?
H73A C73 H73B 93.5(5) . . ?
C73 C74 H74A 109.4(18) . . ?
C73 C74 H74B 110.2(9) . . ?
H74A C74 H74B 108.3(12) . . ?
C73 C74 H74C 110.2(11) . . ?
H74A C74 H74C 108.9(8) . . ?
H74B C74 H74C 109.8(19) . . ?
C81 O3 C83 116.4(6) . . ?
O3 C81 C82 109.8(6) . . ?
O3 C81 H81A 105.8(45) . . ?
C82 C81 H81A 110.6(43) . . ?
O3 C81 H81B 114.7(47) . . ?
C82 C81 H81B 116.3(49) . . ?
H81A C81 H81B 98.5(57) . . ?
C81 C82 H82A 96.1(50) . . ?
C81 C82 H82B 111.3(40) . . ?
H82A C82 H82B 122.9(62) . . ?
C81 C82 H82C 106.4(40) . . ?
H82A C82 H82C 110.6(62) . . ?
H82B C82 H82C 108.1(56) . . ?
C84 C83 O3 112.3(7) . . ?
C84 C83 H83A 109.4(44) . . ?
O3 C83 H83A 111.7(41) . . ?
C84 C83 H83B 98.2(51) . . ?
O3 C83 H83B 98.1(51) . . ?
H83A C83 H83B 126.3(67) . . ?
C83 C84 H84A 95.2(41) . . ?
C83 C84 H84B 111.1(57) . . ?
H84A C84 H84B 85.7(67) . . ?
C83 C84 H84C 109.4(44) . . ?
H84A C84 H84C 128.4(55) . . ?
H84B C84 H84C 122.9(74) . . ?

loop_
_geom_bond_atom_site_label_1
_geom_bond_atom_site_label_2
_geom_bond_distance
_geom_bond_site_symmetry_2
_geom_bond_publ_flag
Ru1 P1 2.3293(11) . ?
Ru1 S2 2.3531(11) . ?
Ru1 S3 2.3711(11) . ?
Ru1 S4 2.3843(13) . ?
Ru1 S1 2.4103(13) . ?
Ru1 Li1 2.860(8) . ?
Ru1 H1 1.61(5) . ?
S1 C10 1.774(4) . ?
S1 Li1 2.486(8) . ?
S2 C15 1.796(4) . ?
S2 C16 1.821(5) . ?
S3 C25 1.790(5) . ?
S3 C26 1.842(4) . ?
S4 C20 1.746(4) . ?
P1 C40 1.867(4) . ?
P1 C30 1.869(4) . ?
P1 C50 1.883(5) . ?
C10 C15 1.387(6) . ?
C10 C11 1.395(7) . ?
C11 C12 1.383(7) . ?
C11 H11 0.95(4) . ?
C12 C13 1.391(8) . ?
C12 H12 0.94(5) . ?
C13 C14 1.386(7) . ?
C13 H13 0.85(6) . ?
C14 C15 1.408(6) . ?
C14 H14 0.99(4) . ?
C16 C26 1.514(6) . ?
C16 H16A 0.91(5) . ?
C16 H16B 0.97(4) . ?
C20 C21 1.411(6) . ?
C20 C25 1.411(6) . ?
C21 C22 1.387(6) . ?
C21 H21 0.95(5) . ?
C22 C23 1.391(7) . ?
C22 H22 0.97(6) . ?
C23 C24 1.381(7) . ?
C23 H23 0.92(4) . ?
C24 C25 1.398(6) . ?
C24 H24 0.98(5) . ?
C26 H26A 1.04(5) . ?
C26 H26B 0.94(5) . ?
C30 C31 1.516(6) . ?
C30 C35 1.536(6) . ?
C30 H30 0.96(5) . ?
C31 C32 1.527(6) . ?
C31 H31A 0.95(4) . ?
C31 H31B 0.79(5) . ?
C32 C33 1.525(7) . ?
C32 H32A 0.94(5) . ?
C32 H32B 1.05(5) . ?
C33 C34 1.519(7) . ?
C33 H33A 0.96(4) . ?
C33 H33B 0.89(5) . ?
C34 C35 1.530(6) . ?
C34 H34A 0.88(5) . ?
C34 H34B 0.97(5) . ?
C35 H35A 0.95(5) . ?
C35 H35B 0.86(5) . ?
C40 C41 1.535(6) . ?
C40 C45 1.544(6) . ?
C40 H40 1.07(4) . ?
C41 C42 1.525(6) . ?
C41 H41A 0.97(4) . ?
C41 H41B 0.92(5) . ?
C42 C43 1.527(7) . ?
C42 H42A 0.95(4) . ?
C42 H42B 0.99(5) . ?
C43 C44 1.530(7) . ?
C43 H43A 1.04(5) . ?
C43 H43B 0.85(5) . ?
C44 C45 1.524(6) . ?
C44 H44A 1.02(4) . ?
C44 H44B 1.02(5) . ?
C45 H45A 0.92(5) . ?
C45 H45B 0.97(5) . ?
C50 C55 1.532(6) . ?
C50 C51 1.533(6) . ?
C50 H50 0.89(4) . ?
C51 C52 1.516(7) . ?
C51 H51A 0.98(4) . ?
C51 H51B 0.99(4) . ?
C52 C53 1.536(6) . ?
C52 H52A 0.90(4) . ?
C52 H52B 0.93(4) . ?
C53 C54 1.513(7) . ?
C53 H53A 1.03(5) . ?
C53 H53B 1.07(6) . ?
C54 C55 1.524(6) . ?
C54 H54A 0.96(5) . ?
C54 H54B 1.03(5) . ?
C55 H55A 0.93(4) . ?
C55 H55B 1.01(4) . ?
Li1 O1 1.943(8) . ?
Li1 O2 1.999(8) . ?
Li1 H1 1.84(5) . ?
O1 C61 1.441(6) . ?
O1 C64 1.452(6) . ?
C61 C62 1.499(7) . ?
C61 H61A 1.03(6) . ?
C61 H61B 1.01(5) . ?
C62 C63 1.505(8) . ?
C62 H62A 1.00(5) . ?
C62 H62B 0.97(5) . ?
C63 C64 1.520(7) . ?
C63 H63A 1.00(7) . ?
C63 H63B 0.94(5) . ?
C64 H64A 1.03(5) . ?
C64 H64B 1.04(4) . ?
O2 C71 1.419(7) . ?
O2 C73 1.455(7) . ?
C71 C72 1.484(9) . ?
C71 H71B 1.06(4) . ?
C71 H71C 1.07(6) . ?
C72 H72A 0.95(5) . ?
C72 H72B 1.12(6) . ?
C72 H72C 0.97(6) . ?
C73 C74 1.217(12) . ?
C73 H73A 1.195(6) . ?
C73 H73B 1.247(9) . ?
C74 H74A 0.97(2) . ?
C74 H74B 0.962(9) . ?
C74 H74C 0.96(2) . ?
O3 C81 1.404(9) . ?
O3 C83 1.470(9) . ?
C81 C82 1.507(11) . ?
C81 H81A 0.92(7) . ?
C81 H81B 0.97(8) . ?
C82 H82A 0.96(8) . ?
C82 H82B 1.11(8) . ?
C82 H82C 1.00(7) . ?
C83 C84 1.467(12) . ?
C83 H83A 0.95(7) . ?
C83 H83B 1.00(9) . ?
C84 H84A 1.24(9) . ?
C84 H84B 1.02(10) . ?
C84 H84C 0.96(7) . ?

loop_
_geom_torsion_atom_site_label_1
_geom_torsion_atom_site_label_2
_geom_torsion_atom_site_label_3
_geom_torsion_atom_site_label_4
_geom_torsion
_geom_torsion_site_symmetry_1
_geom_torsion_site_symmetry_2
_geom_torsion_site_symmetry_3
_geom_torsion_site_symmetry_4
_geom_torsion_publ_flag
P1 Ru1 S1 C10 -174.2(2) . . . . ?
S2 Ru1 S1 C10 8.6(2) . . . . ?
S3 Ru1 S1 C10 -77.4(2) . . . . ?
S4 Ru1 S1 C10 34.3(5) . . . . ?
Li1 Ru1 S1 C10 82.2(2) . . . . ?
P1 Ru1 S1 Li1 103.6(2) . . . . ?
S2 Ru1 S1 Li1 -73.6(2) . . . . ?
S3 Ru1 S1 Li1 -159.6(2) . . . . ?
S4 Ru1 S1 Li1 -47.9(4) . . . . ?
Li1 Ru1 S1 Li1 0.0 . . . . ?
P1 Ru1 S2 C15 -100.6(10) . . . . ?
S3 Ru1 S2 C15 86.80(15) . . . . ?
S4 Ru1 S2 C15 173.55(15) . . . . ?
S1 Ru1 S2 C15 -9.21(15) . . . . ?
Li1 Ru1 S2 C15 -64.5(2) . . . . ?
P1 Ru1 S2 C16 155.9(10) . . . . ?
S3 Ru1 S2 C16 -16.7(2) . . . . ?
S4 Ru1 S2 C16 70.0(2) . . . . ?
S1 Ru1 S2 C16 -112.7(2) . . . . ?
Li1 Ru1 S2 C16 -168.0(2) . . . . ?
P1 Ru1 S3 C25 -83.84(14) . . . . ?
S2 Ru1 S3 C25 95.80(14) . . . . ?
S4 Ru1 S3 C25 7.30(14) . . . . ?
S1 Ru1 S3 C25 -178.62(14) . . . . ?
Li1 Ru1 S3 C25 150.8(3) . . . . ?
P1 Ru1 S3 C26 173.2(2) . . . . ?
S2 Ru1 S3 C26 -7.2(2) . . . . ?
S4 Ru1 S3 C26 -95.7(2) . . . . ?
S1 Ru1 S3 C26 78.4(2) . . . . ?
Li1 Ru1 S3 C26 47.8(3) . . . . ?
P1 Ru1 S4 C20 88.45(14) . . . . ?
S2 Ru1 S4 C20 -94.28(14) . . . . ?
S3 Ru1 S4 C20 -7.78(14) . . . . ?
S1 Ru1 S4 C20 -119.9(4) . . . . ?
Li1 Ru1 S4 C20 -164.9(2) . . . . ?
S2 Ru1 P1 C40 111.5(10) . . . . ?
S3 Ru1 P1 C40 -75.9(2) . . . . ?
S4 Ru1 P1 C40 -162.7(2) . . . . ?
S1 Ru1 P1 C40 20.3(2) . . . . ?
Li1 Ru1 P1 C40 75.8(2) . . . . ?
S2 Ru1 P1 C30 -4.4(11) . . . . ?
S3 Ru1 P1 C30 168.2(2) . . . . ?
S4 Ru1 P1 C30 81.4(2) . . . . ?
S1 Ru1 P1 C30 -95.6(2) . . . . ?
Li1 Ru1 P1 C30 -40.1(2) . . . . ?
S2 Ru1 P1 C50 -122.7(10) . . . . ?
S3 Ru1 P1 C50 49.9(2) . . . . ?
S4 Ru1 P1 C50 -36.9(2) . . . . ?
S1 Ru1 P1 C50 146.17(15) . . . . ?
Li1 Ru1 P1 C50 -158.4(2) . . . . ?
Ru1 S1 C10 C15 -6.4(4) . . . . ?
Li1 S1 C10 C15 63.7(4) . . . . ?
Ru1 S1 C10 C11 174.8(3) . . . . ?
Li1 S1 C10 C11 -115.1(4) . . . . ?
C15 C10 C11 C12 0.7(7) . . . . ?
S1 C10 C11 C12 179.6(4) . . . . ?
C10 C11 C12 C13 -1.1(8) . . . . ?
C11 C12 C13 C14 1.2(8) . . . . ?
C12 C13 C14 C15 -1.0(7) . . . . ?
C11 C10 C15 C14 -0.5(7) . . . . ?
S1 C10 C15 C14 -179.3(3) . . . . ?
C11 C10 C15 S2 177.3(3) . . . . ?
S1 C10 C15 S2 -1.5(5) . . . . ?
C13 C14 C15 C10 0.6(7) . . . . ?
C13 C14 C15 S2 -177.2(4) . . . . ?
C16 S2 C15 C10 115.9(4) . . . . ?
Ru1 S2 C15 C10 8.8(4) . . . . ?
C16 S2 C15 C14 -66.2(4) . . . . ?
Ru1 S2 C15 C14 -173.4(3) . . . . ?
C15 S2 C16 C26 -64.0(4) . . . . ?
Ru1 S2 C16 C26 44.7(3) . . . . ?
Ru1 S4 C20 C21 -170.9(3) . . . . ?
Ru1 S4 C20 C25 7.3(4) . . . . ?
C25 C20 C21 C22 0.0(6) . . . . ?
S4 C20 C21 C22 178.3(3) . . . . ?
C20 C21 C22 C23 0.6(7) . . . . ?
C21 C22 C23 C24 -0.6(7) . . . . ?
C22 C23 C24 C25 0.1(6) . . . . ?
C23 C24 C25 C20 0.6(6) . . . . ?
C23 C24 C25 S3 -177.1(3) . . . . ?
C21 C20 C25 C24 -0.6(6) . . . . ?
S4 C20 C25 C24 -178.9(3) . . . . ?
C21 C20 C25 S3 177.1(3) . . . . ?
S4 C20 C25 S3 -1.3(5) . . . . ?
C26 S3 C25 C24 -80.4(4) . . . . ?
Ru1 S3 C25 C24 172.1(3) . . . . ?
C26 S3 C25 C20 101.9(3) . . . . ?
Ru1 S3 C25 C20 -5.6(3) . . . . ?
S2 C16 C26 S3 -54.7(4) . . . . ?
C25 S3 C26 C16 -71.4(4) . . . . ?
Ru1 S3 C26 C16 36.4(4) . . . . ?
C40 P1 C30 C31 -53.2(3) . . . . ?
C50 P1 C30 C31 -163.2(3) . . . . ?
Ru1 P1 C30 C31 71.0(3) . . . . ?
C40 P1 C30 C35 -179.4(3) . . . . ?
C50 P1 C30 C35 70.7(3) . . . . ?
Ru1 P1 C30 C35 -55.2(3) . . . . ?
C35 C30 C31 C32 -53.6(5) . . . . ?
P1 C30 C31 C32 -180.0(3) . . . . ?
C30 C31 C32 C33 54.1(5) . . . . ?
C31 C32 C33 C34 -55.0(5) . . . . ?
C32 C33 C34 C35 56.0(5) . . . . ?
C33 C34 C35 C30 -56.3(5) . . . . ?
C31 C30 C35 C34 55.0(5) . . . . ?
P1 C30 C35 C34 -176.8(3) . . . . ?
C30 P1 C40 C41 -51.2(4) . . . . ?
C50 P1 C40 C41 54.5(4) . . . . ?
Ru1 P1 C40 C41 -175.3(3) . . . . ?
C30 P1 C40 C45 178.2(3) . . . . ?
C50 P1 C40 C45 -76.2(4) . . . . ?
Ru1 P1 C40 C45 54.0(4) . . . . ?
C45 C40 C41 C42 -57.5(5) . . . . ?
P1 C40 C41 C42 169.2(3) . . . . ?
C40 C41 C42 C43 56.5(5) . . . . ?
C41 C42 C43 C44 -55.5(6) . . . . ?
C42 C43 C44 C45 56.5(6) . . . . ?
C43 C44 C45 C40 -58.1(5) . . . . ?
C41 C40 C45 C44 58.2(5) . . . . ?
P1 C40 C45 C44 -167.8(3) . . . . ?
C40 P1 C50 C55 -79.3(4) . . . . ?
C30 P1 C50 C55 25.4(4) . . . . ?
Ru1 P1 C50 C55 150.9(3) . . . . ?
C40 P1 C50 C51 51.1(3) . . . . ?
C30 P1 C50 C51 155.8(3) . . . . ?
Ru1 P1 C50 C51 -78.7(3) . . . . ?
C55 C50 C51 C52 -60.0(5) . . . . ?
P1 C50 C51 C52 164.8(3) . . . . ?
C50 C51 C52 C53 59.4(5) . . . . ?
C51 C52 C53 C54 -54.0(6) . . . . ?
C52 C53 C54 C55 51.6(6) . . . . ?
C53 C54 C55 C50 -53.5(5) . . . . ?
C51 C50 C55 C54 56.1(5) . . . . ?
P1 C50 C55 C54 -171.2(3) . . . . ?
C10 S1 Li1 O1 116.1(4) . . . . ?
Ru1 S1 Li1 O1 -137.9(4) . . . . ?
C10 S1 Li1 O2 -4.3(5) . . . . ?
Ru1 S1 Li1 O2 101.7(5) . . . . ?
C10 S1 Li1 Ru1 -106.0(2) . . . . ?
Ru1 S1 Li1 Ru1 0.0 . . . . ?
P1 Ru1 Li1 O1 -6.4(6) . . . . ?
S2 Ru1 Li1 O1 175.3(6) . . . . ?
S3 Ru1 Li1 O1 117.1(5) . . . . ?
S4 Ru1 Li1 O1 -106.2(6) . . . . ?
S1 Ru1 Li1 O1 79.2(6) . . . . ?
P1 Ru1 Li1 O2 154.3(4) . . . . ?
S2 Ru1 Li1 O2 -24.0(3) . . . . ?
S3 Ru1 Li1 O2 -82.2(5) . . . . ?
S4 Ru1 Li1 O2 54.5(4) . . . . ?
S1 Ru1 Li1 O2 -120.1(4) . . . . ?
P1 Ru1 Li1 S1 -85.61(12) . . . . ?
S2 Ru1 Li1 S1 96.05(13) . . . . ?
S3 Ru1 Li1 S1 37.9(3) . . . . ?
S4 Ru1 Li1 S1 174.55(5) . . . . ?
S1 Ru1 Li1 S1 0.0 . . . . ?
O2 Li1 O1 C61 -44.3(6) . . . . ?
S1 Li1 O1 C61 176.7(4) . . . . ?
Ru1 Li1 O1 C61 119.1(6) . . . . ?
O2 Li1 O1 C64 131.3(4) . . . . ?
S1 Li1 O1 C64 -7.6(6) . . . . ?
Ru1 Li1 O1 C64 -65.2(7) . . . . ?
C64 O1 C61 C62 -18.9(5) . . . . ?
Li1 O1 C61 C62 157.3(4) . . . . ?
O1 C61 C62 C63 35.2(5) . . . . ?
C61 C62 C63 C64 -37.8(5) . . . . ?
C61 O1 C64 C63 -5.2(5) . . . . ?
Li1 O1 C64 C63 178.5(4) . . . . ?
C62 C63 C64 O1 26.9(5) . . . . ?
O1 Li1 O2 C71 120.8(5) . . . . ?
S1 Li1 O2 C71 -112.9(6) . . . . ?
Ru1 Li1 O2 C71 -47.0(6) . . . . ?
O1 Li1 O2 C73 -80.3(5) . . . . ?
S1 Li1 O2 C73 46.0(7) . . . . ?
Ru1 Li1 O2 C73 111.9(4) . . . . ?
C73 O2 C71 C72 172.3(5) . . . . ?
Li1 O2 C71 C72 -27.8(7) . . . . ?
C71 O2 C73 C74 -113.0(14) . . . . ?
Li1 O2 C73 C74 84.7(15) . . . . ?
C83 O3 C81 C82 -177.7(6) . . . . ?
C81 O3 C83 C84 -73.2(9) . . . . ?
